data_1520229
loop_
_publ_author_name
'Lindley, Brian M.'
'Swidan, Ala'aeddeen'
'Lobkovsky, Emil B.'
'Wolczanski, Peter T.'
'Adelhardt, Mario'
'Sutter, J\"org'
'Meyer, Karsten'

_publ_section_title
;
 Fe(iv) alkylidenes via protonation of Fe(ii) vinyl chelates and a
 comparative M\"ossbauer spectroscopic study
;
_journal_issue 8
_journal_name_full 'Chem. Sci.'
_journal_page_first 4730
_journal_paper_doi 10.1039/C5SC01268F
_journal_volume 6
_journal_year 2015
_chemical_formula_moiety 'C32 H12 B F24, C26 H33 Fe N2 P2'
_chemical_formula_sum 'C58 H45 B F24 Fe N2 P2'
_chemical_formula_weight 1354.56
_chemical_name_systematic
; 
 ? 
;
_space_group_IT_number 14
_symmetry_cell_setting monoclinic
_symmetry_space_group_name_Hall '-P 2ybc'
_symmetry_space_group_name_H-M 'P 1 21/c 1'
_atom_sites_solution_hydrogens geom
_atom_sites_solution_primary direct
_atom_sites_solution_secondary difmap
_audit_creation_method SHELXL-97
_audit_update_record
;
2015-04-03 deposited with the CCDC.
2015-05-20 downloaded from the CCDC.
;
_cell_angle_alpha 90.00
_cell_angle_beta 109.7450(10)
_cell_angle_gamma 90.00
_cell_formula_units_Z 4
_cell_length_a 19.6517(7)
_cell_length_b 12.5655(4)
_cell_length_c 25.3645(7)
_cell_measurement_reflns_used 9969
_cell_measurement_temperature 203(2)
_cell_measurement_theta_max 26.94
_cell_measurement_theta_min 2.28
_cell_volume 5895.1(3)
_computing_cell_refinement 'Bruker SAINT+'
_computing_data_collection 'Bruker APEX2'
_computing_data_reduction 'Bruker SAINT+'
_computing_molecular_graphics 'Bruker SHELXTL'
_computing_publication_material 'Bruker SHELXTL'
_computing_structure_refinement 'SHELXL-97 (Sheldrick, 1997)'
_computing_structure_solution 'SHELXS-97 (Sheldrick, 1990)'
_diffrn_ambient_temperature 203(2)
_diffrn_measured_fraction_theta_full 1.000
_diffrn_measured_fraction_theta_max 1.000
_diffrn_measurement_device_type 'Bruker X8 APEX II diffractometer'
_diffrn_measurement_method 'phi and omega scans'
_diffrn_radiation_monochromator graphite
_diffrn_radiation_source 'fine-focus sealed tube'
_diffrn_radiation_type MoK\a
_diffrn_radiation_wavelength 0.71073
_diffrn_reflns_av_R_equivalents 0.0365
_diffrn_reflns_av_sigmaI/netI 0.0406
_diffrn_reflns_limit_h_max 24
_diffrn_reflns_limit_h_min -24
_diffrn_reflns_limit_k_max 15
_diffrn_reflns_limit_k_min -15
_diffrn_reflns_limit_l_max 31
_diffrn_reflns_limit_l_min -31
_diffrn_reflns_number 49817
_diffrn_reflns_theta_full 26.37
_diffrn_reflns_theta_max 26.37
_diffrn_reflns_theta_min 1.10
_diffrn_standards_number 0
_exptl_absorpt_coefficient_mu 0.427
_exptl_absorpt_correction_T_max 0.9708
_exptl_absorpt_correction_T_min 0.8479
_exptl_absorpt_correction_type multi-scan
_exptl_absorpt_process_details SADABS
_exptl_crystal_colour red
_exptl_crystal_density_diffrn 1.526
_exptl_crystal_density_method 'not measured'
_exptl_crystal_description plate
_exptl_crystal_F_000 2736
_exptl_crystal_size_max 0.40
_exptl_crystal_size_mid 0.35
_exptl_crystal_size_min 0.07
_refine_diff_density_max 1.151
_refine_diff_density_min -0.456
_refine_diff_density_rms 0.069
_refine_ls_extinction_method none
_refine_ls_goodness_of_fit_ref 1.012
_refine_ls_hydrogen_treatment riding
_refine_ls_matrix_type full
_refine_ls_number_parameters 868
_refine_ls_number_reflns 12059
_refine_ls_number_restraints 272
_refine_ls_restrained_S_all 1.006
_refine_ls_R_factor_all 0.0958
_refine_ls_R_factor_gt 0.0576
_refine_ls_shift/su_max 0.067
_refine_ls_shift/su_mean 0.003
_refine_ls_structure_factor_coef Fsqd
_refine_ls_weighting_details 'calc w=1/[\s^2^(Fo^2^)+(0.0831P)^2^+8.8525P] where P=(Fo^2^+2Fc^2^)/3'
_refine_ls_weighting_scheme calc
_refine_ls_wR_factor_gt 0.1512
_refine_ls_wR_factor_ref 0.1782
_reflns_number_gt 8006
_reflns_number_total 12059
_reflns_threshold_expression >2sigma(I)
_cod_data_source_file c5sc01268f2.cif
_cod_data_source_block as2
_cod_depositor_comments
;
The following automatic conversions were performed:

'_symmetry_cell_setting' value 'Monoclinic' changed to 'monoclinic'
according to
/usr/data/users/saulius/crontab/automatic-downloads/rss-feeds/RSC/lib/dictionaries/cif_core.dic
dictionary named 'cif_core.dic' version 2.4.2 from 2011-04-26.

Automatic conversion script
Id: cif_fix_values 3271 2015-04-21 07:52:19Z andrius 

 Adding full bibliography for 1520227--1520230.cif.
;
_cod_original_sg_symbol_H-M P2(1)/c
_cod_database_code 1520229

loop_
_symmetry_equiv_pos_as_xyz
'x, y, z'
'-x, y+1/2, -z+1/2'
'-x, -y, -z'
'x, -y-1/2, z-1/2'

loop_
_atom_site_label
_atom_site_type_symbol
_atom_site_fract_x
_atom_site_fract_y
_atom_site_fract_z
_atom_site_U_iso_or_equiv
_atom_site_adp_type
_atom_site_occupancy
_atom_site_symmetry_multiplicity
_atom_site_calc_flag
_atom_site_refinement_flags
_atom_site_disorder_assembly
_atom_site_disorder_group
Fe1 Fe 0.27390(3) 0.74753(4) 0.01413(2) 0.03384(14) Uani 1 1 d . . .
P1 P 0.32605(7) 0.64008(9) -0.03313(5) 0.0514(3) Uani 1 1 d . . .
P2 P 0.22200(5) 0.85607(8) 0.06140(4) 0.0387(2) Uani 1 1 d . . .
N1 N 0.22428(18) 0.8300(3) -0.06024(13) 0.0446(8) Uani 1 1 d . . .
N2 N 0.2083(2) 0.6184(3) 0.02280(14) 0.0529(9) Uani 1 1 d . . .
C1 C 0.1615(2) 0.8099(3) -0.09982(17) 0.0479(9) Uani 1 1 d . . .
H1A H 0.1356 0.7493 -0.0959 0.057 Uiso 1 1 calc R . .
C2 C 0.1322(2) 0.8730(3) -0.14645(17) 0.0528(10) Uani 1 1 d . . .
H2A H 0.0871 0.8565 -0.1732 0.063 Uiso 1 1 calc R . .
C3 C 0.1705(3) 0.9608(3) -0.15299(16) 0.0518(11) Uani 1 1 d . . .
H3A H 0.1516 1.0063 -0.1839 0.062 Uiso 1 1 calc R . .
C4 C 0.2365(2) 0.9807(3) -0.11376(16) 0.0477(10) Uani 1 1 d . . .
H4A H 0.2642 1.0388 -0.1182 0.057 Uiso 1 1 calc R . .
C5 C 0.2626(2) 0.9146(3) -0.06706(16) 0.0444(9) Uani 1 1 d . . .
C6 C 0.3307(2) 0.9289(3) -0.02110(19) 0.0580(11) Uani 1 1 d . . .
H6A H 0.3707 0.9257 -0.0359 0.070 Uiso 1 1 calc R . .
H6B H 0.3312 0.9996 -0.0046 0.070 Uiso 1 1 calc R . .
C7 C 0.3417(2) 0.8493(3) 0.02211(18) 0.0527(10) Uani 1 1 d . . .
C8 C 0.4034(2) 0.8426(4) 0.07196(16) 0.0557(12) Uani 1 1 d . . .
C9 C 0.4638(2) 0.9157(4) 0.0919(2) 0.0581(11) Uani 1 1 d . . .
H9A H 0.4677 0.9751 0.0706 0.070 Uiso 1 1 calc R . .
C10 C 0.5144(2) 0.8953(4) 0.1424(2) 0.0644(13) Uani 1 1 d . . .
H10A H 0.5541 0.9416 0.1556 0.077 Uiso 1 1 calc R . .
C11 C 0.5106(3) 0.8124(5) 0.1746(2) 0.0726(14) Uani 1 1 d . . .
H11A H 0.5477 0.8023 0.2091 0.087 Uiso 1 1 calc R . .
C12 C 0.4566(2) 0.7450(4) 0.15909(19) 0.0614(12) Uani 1 1 d . . .
H12A H 0.4551 0.6887 0.1831 0.074 Uiso 1 1 calc R . .
C13 C 0.4016(2) 0.7554(3) 0.10810(18) 0.0476(9) Uani 1 1 d . . .
C14 C 0.3332(2) 0.6941(4) 0.08253(18) 0.0573(11) Uani 1 1 d . . .
C15 C 0.3126(3) 0.6066(4) 0.1052(2) 0.0678(13) Uani 1 1 d . . .
H15A H 0.3404 0.5762 0.1396 0.081 Uiso 1 1 calc R . .
C16 C 0.2424(2) 0.5654(3) 0.07023(16) 0.0451(9) Uani 1 1 d . . .
C17 C 0.2099(3) 0.4778(4) 0.08723(19) 0.0662(13) Uani 1 1 d . . .
H17A H 0.2339 0.4414 0.1208 0.079 Uiso 1 1 calc R . .
C18 C 0.1396(3) 0.4461(4) 0.0519(2) 0.0726(15) Uani 1 1 d . . .
H18A H 0.1154 0.3877 0.0606 0.087 Uiso 1 1 calc R . .
C19 C 0.1090(3) 0.5065(4) 0.0040(2) 0.0664(13) Uani 1 1 d . . .
H19A H 0.0623 0.4900 -0.0204 0.080 Uiso 1 1 calc R . .
C20 C 0.1447(3) 0.5871(4) -0.0078(2) 0.0657(13) Uani 1 1 d . . .
H20A H 0.1218 0.6246 -0.0412 0.079 Uiso 1 1 calc R . .
C21 C 0.2660(3) 0.5520(6) -0.0839(3) 0.128(3) Uani 1 1 d . . .
H21A H 0.2936 0.5097 -0.1016 0.192 Uiso 1 1 calc R . .
H21B H 0.2301 0.5935 -0.1121 0.192 Uiso 1 1 calc R . .
H21C H 0.2419 0.5052 -0.0653 0.192 Uiso 1 1 calc R . .
C22 C 0.3784(5) 0.7071(5) -0.0702(3) 0.120(3) Uani 1 1 d . . .
H22A H 0.3983 0.6547 -0.0891 0.180 Uiso 1 1 calc R . .
H22B H 0.4174 0.7468 -0.0438 0.180 Uiso 1 1 calc R . .
H22C H 0.3473 0.7556 -0.0977 0.180 Uiso 1 1 calc R . .
C23 C 0.3937(3) 0.5472(5) 0.0077(3) 0.0866(17) Uani 1 1 d . . .
H23A H 0.4119 0.5060 -0.0170 0.130 Uiso 1 1 calc R . .
H23B H 0.3723 0.4996 0.0279 0.130 Uiso 1 1 calc R . .
H23C H 0.4333 0.5861 0.0342 0.130 Uiso 1 1 calc R . .
C24 C 0.1904(3) 0.9828(3) 0.0280(2) 0.0645(13) Uani 1 1 d . . .
H24A H 0.1691 1.0236 0.0510 0.097 Uiso 1 1 calc R . .
H24B H 0.1543 0.9708 -0.0085 0.097 Uiso 1 1 calc R . .
H24C H 0.2307 1.0220 0.0238 0.097 Uiso 1 1 calc R . .
C25 C 0.2767(3) 0.8993(4) 0.13088(18) 0.0636(12) Uani 1 1 d . . .
H25A H 0.2481 0.9450 0.1462 0.095 Uiso 1 1 calc R . .
H25B H 0.3183 0.9384 0.1288 0.095 Uiso 1 1 calc R . .
H25C H 0.2929 0.8377 0.1549 0.095 Uiso 1 1 calc R . .
C26 C 0.1428(3) 0.8038(4) 0.0739(2) 0.0671(13) Uani 1 1 d . . .
H26A H 0.1250 0.8561 0.0942 0.101 Uiso 1 1 calc R . .
H26B H 0.1556 0.7390 0.0959 0.101 Uiso 1 1 calc R . .
H26C H 0.1055 0.7884 0.0384 0.101 Uiso 1 1 calc R . .
B1 B 0.23244(19) 0.2714(3) -0.24016(15) 0.0274(8) Uani 1 1 d . . .
C33 C 0.0791(3) 0.6099(3) -0.2505(2) 0.0633(12) Uani 1 1 d D . .
F1 F 0.09566(17) 0.6002(2) -0.19548(13) 0.0823(9) Uani 1 1 d D . .
F2 F 0.1152(3) 0.6921(2) -0.2582(2) 0.163(2) Uani 1 1 d D . .
F3 F 0.0104(2) 0.6370(3) -0.26806(16) 0.1253(16) Uani 1 1 d D . .
C34 C 0.0318(5) 0.3839(11) -0.4209(4) 0.059(7) Uani 0.62(4) 1 d PD A 1
F4 F 0.0018(14) 0.4688(15) -0.4495(4) 0.114(5) Uani 0.62(4) 1 d PD A 1
F5 F -0.0190(8) 0.3125(19) -0.4259(5) 0.114(5) Uani 0.62(4) 1 d PD A 1
F6 F 0.0721(6) 0.3420(10) -0.4473(5) 0.067(3) Uani 0.62(4) 1 d PD A 1
C34' C 0.0302(8) 0.3763(13) -0.4187(6) 0.059(12) Uani 0.38(4) 1 d PD A 2
F4' F -0.0262(10) 0.4392(16) -0.4406(9) 0.081(5) Uani 0.38(4) 1 d PD A 2
F5' F -0.0004(13) 0.2822(13) -0.4231(8) 0.087(6) Uani 0.38(4) 1 d PD A 2
F6' F 0.0671(12) 0.378(4) -0.4532(10) 0.134(11) Uani 0.38(4) 1 d PD A 2
C41 C 0.0617(2) -0.0447(3) -0.33010(16) 0.0467(9) Uani 1 1 d D . .
F7 F 0.01899(13) 0.0282(2) -0.36301(12) 0.0774(8) Uani 1 1 d D . .
F8 F 0.06160(14) -0.1275(3) -0.36236(14) 0.0924(11) Uani 1 1 d D . .
F9 F 0.02831(13) -0.0757(2) -0.29528(12) 0.0716(8) Uani 1 1 d D . .
C42 C 0.3249(2) -0.1097(3) -0.23555(18) 0.0501(10) Uani 1 1 d D . .
F10 F 0.31080(17) -0.2059(2) -0.25646(18) 0.1133(14) Uani 1 1 d D . .
F11 F 0.34998(17) -0.1168(3) -0.18003(12) 0.0888(10) Uani 1 1 d D . .
F12 F 0.38215(13) -0.0765(2) -0.24802(11) 0.0707(8) Uani 1 1 d D . .
C49 C 0.1352(2) 0.2427(3) -0.07664(16) 0.0451(9) Uani 1 1 d D . .
F13 F 0.09588(17) 0.1578(3) -0.09720(16) 0.1088(13) Uani 1 1 d D . .
F14 F 0.15180(14) 0.2359(2) -0.02157(10) 0.0709(8) Uani 1 1 d D . .
F15 F 0.09243(15) 0.3260(3) -0.09198(13) 0.0888(10) Uani 1 1 d D . .
C50 C 0.40245(19) 0.2466(3) -0.03409(14) 0.0386(8) Uani 1 1 d D . .
F16 F 0.42624(13) 0.1469(2) -0.02419(12) 0.0721(8) Uani 1 1 d D . .
F17 F 0.40886(13) 0.2881(2) 0.01536(9) 0.0607(7) Uani 1 1 d D . .
F18 F 0.44986(11) 0.2969(2) -0.05196(9) 0.0600(7) Uani 1 1 d D . .
C57 C 0.4448(4) 0.5353(4) -0.2038(3) 0.041(4) Uani 0.752(19) 1 d PD B 1
F19 F 0.4554(5) 0.5228(8) -0.1504(3) 0.086(3) Uani 0.752(19) 1 d PD B 1
F20 F 0.5101(2) 0.5407(6) -0.2067(3) 0.069(2) Uani 0.752(19) 1 d PD B 1
F21 F 0.4147(5) 0.6281(4) -0.2175(5) 0.103(4) Uani 0.752(19) 1 d PD B 1
C57' C 0.4379(12) 0.5394(14) -0.2045(7) 0.08(2) Uani 0.248(19) 1 d PD B 2
F19' F 0.481(2) 0.507(2) -0.1549(11) 0.143(16) Uani 0.248(19) 1 d PD B 2
F20' F 0.477(3) 0.596(3) -0.2274(12) 0.141(19) Uani 0.248(19) 1 d PD B 2
F21' F 0.3959(12) 0.6077(19) -0.1910(14) 0.107(9) Uani 0.248(19) 1 d PD B 2
C58 C 0.3893(2) 0.2899(3) -0.36658(15) 0.0431(9) Uani 1 1 d D B .
F22 F 0.3530(2) 0.3453(3) -0.41124(10) 0.0969(12) Uani 1 1 d D . .
F23 F 0.3738(2) 0.1893(2) -0.37803(13) 0.0880(10) Uani 1 1 d D . .
F24 F 0.45746(16) 0.2992(3) -0.36345(13) 0.0943(11) Uani 1 1 d D . .
C27 C 0.16599(16) 0.3514(3) -0.27300(14) 0.0310(7) Uani 1 1 d . . .
C28 C 0.14760(18) 0.4412(3) -0.24833(15) 0.0362(8) Uani 1 1 d . . .
H28A H 0.1721 0.4544 -0.2101 0.043 Uiso 1 1 calc R . .
C29 C 0.0940(2) 0.5120(3) -0.27853(17) 0.0434(9) Uani 1 1 d . . .
C30 C 0.05584(19) 0.4947(3) -0.33463(17) 0.0449(9) Uani 1 1 d . A .
H30A H 0.0187 0.5413 -0.3548 0.054 Uiso 1 1 calc R . .
C31 C 0.07356(18) 0.4073(3) -0.36032(15) 0.0393(8) Uani 1 1 d D . .
C32 C 0.12841(17) 0.3391(3) -0.33003(14) 0.0342(8) Uani 1 1 d . A .
H32A H 0.1408 0.2819 -0.3489 0.041 Uiso 1 1 calc R . .
C35 C 0.21599(16) 0.1465(3) -0.25962(12) 0.0274(7) Uani 1 1 d . . .
C36 C 0.14709(17) 0.1038(3) -0.28720(13) 0.0315(7) Uani 1 1 d . . .
H36A H 0.1068 0.1494 -0.2973 0.038 Uiso 1 1 calc R . .
C37 C 0.13640(18) -0.0038(3) -0.29999(14) 0.0347(8) Uani 1 1 d . . .
C38 C 0.1931(2) -0.0744(3) -0.28438(14) 0.0389(8) Uani 1 1 d . . .
H38A H 0.1855 -0.1472 -0.2929 0.047 Uiso 1 1 calc R . .
C39 C 0.26178(18) -0.0354(3) -0.25573(14) 0.0348(8) Uani 1 1 d . . .
C40 C 0.27262(17) 0.0728(3) -0.24434(13) 0.0311(7) Uani 1 1 d . . .
H40A H 0.3199 0.0973 -0.2257 0.037 Uiso 1 1 calc R . .
C43 C 0.24682(16) 0.2681(2) -0.17241(13) 0.0269(7) Uani 1 1 d . . .
C44 C 0.18940(17) 0.2618(2) -0.15178(13) 0.0300(7) Uani 1 1 d . . .
H44A H 0.1419 0.2650 -0.1772 0.036 Uiso 1 1 calc R . .
C45 C 0.19992(18) 0.2511(3) -0.09493(14) 0.0322(7) Uani 1 1 d . . .
C46 C 0.26864(18) 0.2470(3) -0.05584(13) 0.0313(7) Uani 1 1 d . . .
H46A H 0.2758 0.2405 -0.0174 0.038 Uiso 1 1 calc R . .
C47 C 0.32668(17) 0.2528(3) -0.07494(13) 0.0298(7) Uani 1 1 d . . .
C48 C 0.31611(17) 0.2619(3) -0.13193(13) 0.0289(7) Uani 1 1 d . . .
H48A H 0.3567 0.2641 -0.1436 0.035 Uiso 1 1 calc R . .
C51 C 0.30181(16) 0.3182(3) -0.25479(12) 0.0272(7) Uani 1 1 d . . .
C52 C 0.34345(17) 0.4033(3) -0.22510(13) 0.0301(7) Uani 1 1 d . B .
H52A H 0.3324 0.4321 -0.1947 0.036 Uiso 1 1 calc R . .
C53 C 0.40001(18) 0.4468(3) -0.23862(14) 0.0324(7) Uani 1 1 d D . .
C54 C 0.41665(19) 0.4095(3) -0.28433(14) 0.0359(8) Uani 1 1 d . B .
H54A H 0.4548 0.4393 -0.2939 0.043 Uiso 1 1 calc R . .
C55 C 0.37557(18) 0.3274(3) -0.31531(14) 0.0335(7) Uani 1 1 d . . .
C56 C 0.32005(18) 0.2827(3) -0.30058(13) 0.0309(7) Uani 1 1 d . B .
H56A H 0.2936 0.2261 -0.3222 0.037 Uiso 1 1 calc R . .

loop_
_atom_site_aniso_label
_atom_site_aniso_U_11
_atom_site_aniso_U_22
_atom_site_aniso_U_33
_atom_site_aniso_U_23
_atom_site_aniso_U_13
_atom_site_aniso_U_12
Fe1 0.0439(3) 0.0257(2) 0.0286(3) 0.0017(2) 0.0078(2) 0.0037(2)
P1 0.0712(7) 0.0375(6) 0.0467(6) -0.0039(5) 0.0218(5) 0.0127(5)
P2 0.0449(5) 0.0326(5) 0.0377(5) -0.0017(4) 0.0127(4) 0.0034(4)
N1 0.063(2) 0.0367(17) 0.0347(17) 0.0049(14) 0.0164(16) 0.0125(15)
N2 0.064(2) 0.050(2) 0.0438(19) 0.0028(17) 0.0180(17) 0.0082(18)
C1 0.061(3) 0.040(2) 0.046(2) 0.0025(18) 0.022(2) -0.0008(19)
C2 0.059(3) 0.054(3) 0.040(2) -0.002(2) 0.0095(19) 0.006(2)
C3 0.081(3) 0.047(2) 0.0271(19) 0.0086(18) 0.018(2) 0.016(2)
C4 0.071(3) 0.034(2) 0.045(2) 0.0021(18) 0.027(2) 0.0039(19)
C5 0.055(2) 0.038(2) 0.037(2) -0.0064(17) 0.0120(18) 0.0093(18)
C6 0.065(3) 0.043(2) 0.069(3) 0.001(2) 0.027(2) -0.001(2)
C7 0.057(2) 0.045(2) 0.057(3) -0.002(2) 0.020(2) 0.006(2)
C8 0.047(2) 0.080(3) 0.037(2) -0.005(2) 0.0088(18) 0.036(2)
C9 0.051(3) 0.055(3) 0.071(3) -0.002(2) 0.025(2) 0.010(2)
C10 0.040(2) 0.070(3) 0.075(3) -0.026(3) 0.008(2) 0.003(2)
C11 0.051(3) 0.089(4) 0.067(3) -0.007(3) 0.005(2) 0.016(3)
C12 0.051(3) 0.073(3) 0.050(3) 0.002(2) 0.003(2) 0.023(2)
C13 0.041(2) 0.047(2) 0.053(2) -0.015(2) 0.0133(18) 0.0020(18)
C14 0.065(3) 0.059(3) 0.049(2) 0.009(2) 0.021(2) 0.025(2)
C15 0.092(4) 0.053(3) 0.055(3) 0.014(2) 0.020(3) 0.018(3)
C16 0.060(2) 0.0306(19) 0.042(2) 0.0003(17) 0.0147(19) 0.0026(18)
C17 0.112(4) 0.046(3) 0.048(3) 0.008(2) 0.037(3) 0.008(3)
C18 0.100(4) 0.045(3) 0.091(4) -0.008(3) 0.056(3) -0.029(3)
C19 0.083(3) 0.051(3) 0.058(3) -0.008(2) 0.015(2) -0.015(2)
C20 0.088(4) 0.053(3) 0.054(3) -0.005(2) 0.021(3) -0.014(3)
C21 0.095(5) 0.133(6) 0.122(5) -0.094(5) -0.009(4) 0.029(4)
C22 0.200(8) 0.086(4) 0.128(6) 0.011(4) 0.127(6) 0.038(5)
C23 0.080(4) 0.076(4) 0.099(4) -0.013(3) 0.024(3) 0.035(3)
C24 0.082(3) 0.043(2) 0.073(3) 0.009(2) 0.033(3) 0.025(2)
C25 0.068(3) 0.067(3) 0.049(3) -0.018(2) 0.010(2) 0.010(2)
C26 0.070(3) 0.062(3) 0.084(3) -0.008(3) 0.044(3) -0.005(2)
B1 0.0275(17) 0.0296(19) 0.0228(17) -0.0014(15) 0.0052(14) 0.0015(14)
C33 0.074(3) 0.038(2) 0.077(3) 0.008(2) 0.024(3) 0.019(2)
F1 0.106(2) 0.0604(17) 0.075(2) -0.0138(15) 0.0228(17) 0.0255(16)
F2 0.289(6) 0.0331(17) 0.248(6) -0.017(2) 0.197(5) -0.025(3)
F3 0.111(3) 0.127(3) 0.114(3) -0.025(2) 0.007(2) 0.082(3)
C34 0.028(9) 0.107(14) 0.028(8) 0.017(8) -0.007(6) -0.014(8)
F4 0.146(11) 0.131(8) 0.045(3) 0.041(4) 0.007(5) 0.061(9)
F5 0.060(5) 0.223(14) 0.055(5) -0.001(7) 0.012(4) -0.067(8)
F6 0.059(4) 0.105(6) 0.031(4) -0.007(3) 0.008(3) 0.011(3)
C34' 0.06(2) 0.067(17) 0.06(2) 0.026(14) 0.033(15) 0.035(13)
F4' 0.056(8) 0.114(11) 0.045(8) 0.020(6) -0.020(5) 0.038(6)
F5' 0.102(13) 0.065(9) 0.052(6) -0.007(4) -0.030(7) -0.026(6)
F6' 0.061(10) 0.29(3) 0.054(8) 0.015(14) 0.027(7) -0.040(14)
C41 0.041(2) 0.046(2) 0.049(2) -0.010(2) 0.0093(18) -0.0100(18)
F7 0.0486(14) 0.0794(19) 0.0755(18) 0.0107(16) -0.0165(13) -0.0175(14)
F8 0.0541(16) 0.100(2) 0.118(3) -0.071(2) 0.0225(16) -0.0272(15)
F9 0.0494(14) 0.089(2) 0.0808(18) 0.0039(16) 0.0280(13) -0.0206(14)
C42 0.052(2) 0.038(2) 0.056(3) 0.0012(19) 0.012(2) 0.0079(18)
F10 0.079(2) 0.0405(16) 0.184(4) -0.028(2) -0.004(2) 0.0185(15)
F11 0.092(2) 0.112(2) 0.0609(17) 0.0396(17) 0.0240(15) 0.0573(19)
F12 0.0507(14) 0.0838(19) 0.0790(18) 0.0073(15) 0.0239(13) 0.0236(14)
C49 0.041(2) 0.056(2) 0.045(2) 0.003(2) 0.0224(17) 0.0061(19)
F13 0.087(2) 0.137(3) 0.135(3) -0.070(2) 0.080(2) -0.070(2)
F14 0.0640(16) 0.108(2) 0.0545(15) 0.0168(15) 0.0384(13) 0.0126(15)
F15 0.0658(17) 0.122(3) 0.097(2) 0.045(2) 0.0512(16) 0.0544(18)
C50 0.0389(19) 0.046(2) 0.0283(17) 0.0018(17) 0.0079(15) -0.0020(17)
F16 0.0501(14) 0.0527(15) 0.092(2) 0.0144(14) -0.0044(13) 0.0121(12)
F17 0.0535(14) 0.0942(19) 0.0274(11) -0.0067(12) 0.0044(10) -0.0066(13)
F18 0.0384(12) 0.0958(19) 0.0396(12) 0.0107(13) 0.0051(10) -0.0181(12)
C57 0.043(6) 0.029(4) 0.053(9) -0.013(5) 0.018(6) -0.010(4)
F19 0.109(5) 0.106(7) 0.048(4) -0.035(4) 0.031(4) -0.065(5)
F20 0.047(3) 0.074(4) 0.088(4) -0.028(3) 0.026(2) -0.029(2)
F21 0.078(4) 0.029(2) 0.158(8) -0.012(4) -0.018(4) 0.004(3)
C57' 0.04(2) 0.14(4) 0.04(2) 0.04(2) 0.007(17) -0.01(2)
F19' 0.16(2) 0.047(9) 0.11(2) 0.008(12) -0.099(18) 0.001(13)
F20' 0.26(4) 0.12(2) 0.093(16) -0.047(16) 0.12(2) -0.14(3)
F21' 0.116(16) 0.065(12) 0.15(2) -0.069(13) 0.059(16) -0.045(12)
C58 0.055(2) 0.044(2) 0.036(2) -0.0005(18) 0.0222(18) 0.0015(18)
F22 0.151(3) 0.111(3) 0.0328(14) 0.0165(15) 0.0360(16) 0.064(2)
F23 0.155(3) 0.0591(17) 0.086(2) -0.0230(16) 0.087(2) -0.0172(18)
F24 0.0726(19) 0.149(3) 0.081(2) -0.038(2) 0.0516(16) -0.013(2)
C27 0.0268(16) 0.0343(18) 0.0313(17) 0.0054(15) 0.0091(13) 0.0006(14)
C28 0.0382(18) 0.0322(18) 0.0338(18) 0.0003(15) 0.0065(15) 0.0024(15)
C29 0.042(2) 0.0338(19) 0.056(2) 0.0071(18) 0.0179(18) 0.0056(16)
C30 0.0352(19) 0.045(2) 0.052(2) 0.0193(19) 0.0114(17) 0.0095(17)
C31 0.0320(18) 0.052(2) 0.0316(19) 0.0161(17) 0.0082(15) 0.0021(16)
C32 0.0299(16) 0.0384(19) 0.0326(18) 0.0052(15) 0.0081(14) 0.0041(15)
C35 0.0312(16) 0.0333(17) 0.0178(14) 0.0007(13) 0.0082(12) -0.0007(14)
C36 0.0288(16) 0.0373(19) 0.0270(17) 0.0007(15) 0.0075(13) 0.0006(14)
C37 0.0330(17) 0.0391(19) 0.0312(18) -0.0024(15) 0.0096(14) -0.0071(15)
C38 0.050(2) 0.0328(18) 0.0355(19) -0.0040(16) 0.0162(16) -0.0060(16)
C39 0.0379(18) 0.0341(18) 0.0311(17) 0.0007(15) 0.0099(14) 0.0024(15)
C40 0.0301(16) 0.0322(17) 0.0283(17) -0.0005(14) 0.0063(13) 0.0000(14)
C43 0.0293(15) 0.0234(16) 0.0276(16) 0.0007(13) 0.0091(13) 0.0006(12)
C44 0.0286(16) 0.0277(17) 0.0304(17) 0.0002(14) 0.0055(13) 0.0018(13)
C45 0.0365(17) 0.0273(16) 0.0362(18) 0.0004(15) 0.0168(14) 0.0013(14)
C46 0.0397(18) 0.0314(17) 0.0246(16) -0.0002(14) 0.0130(14) 0.0008(15)
C47 0.0335(16) 0.0264(16) 0.0281(16) 0.0007(14) 0.0087(13) 0.0015(14)
C48 0.0280(15) 0.0311(17) 0.0267(16) 0.0007(14) 0.0080(13) 0.0005(13)
C51 0.0274(15) 0.0300(17) 0.0204(15) 0.0049(13) 0.0031(12) 0.0045(13)
C52 0.0343(17) 0.0297(17) 0.0261(16) 0.0018(14) 0.0100(13) 0.0036(14)
C53 0.0364(18) 0.0284(17) 0.0299(17) 0.0033(15) 0.0079(14) -0.0020(15)
C54 0.0372(18) 0.0373(19) 0.0360(19) 0.0089(16) 0.0161(15) 0.0006(15)
C55 0.0367(18) 0.0357(18) 0.0275(17) 0.0049(15) 0.0098(14) 0.0028(15)
C56 0.0342(17) 0.0323(17) 0.0231(16) 0.0006(14) 0.0058(13) 0.0005(14)

loop_
_atom_type_symbol
_atom_type_description
_atom_type_scat_dispersion_real
_atom_type_scat_dispersion_imag
_atom_type_scat_source
C C 0.0033 0.0016 'International Tables Vol C Tables 4.2.6.8 and 6.1.1.4'
H H 0.0000 0.0000 'International Tables Vol C Tables 4.2.6.8 and 6.1.1.4'
B B 0.0013 0.0007 'International Tables Vol C Tables 4.2.6.8 and 6.1.1.4'
N N 0.0061 0.0033 'International Tables Vol C Tables 4.2.6.8 and 6.1.1.4'
F F 0.0171 0.0103 'International Tables Vol C Tables 4.2.6.8 and 6.1.1.4'
P P 0.1023 0.0942 'International Tables Vol C Tables 4.2.6.8 and 6.1.1.4'
Fe Fe 0.3463 0.8444 'International Tables Vol C Tables 4.2.6.8 and 6.1.1.4'

loop_
_geom_angle_atom_site_label_1
_geom_angle_atom_site_label_2
_geom_angle_atom_site_label_3
_geom_angle
C7 Fe1 C14 86.9(2)
C7 Fe1 N1 81.47(17)
C14 Fe1 N1 168.31(19)
C7 Fe1 N2 167.48(17)
C14 Fe1 N2 80.71(18)
N1 Fe1 N2 110.98(14)
C7 Fe1 P1 91.87(13)
C14 Fe1 P1 91.49(13)
N1 Fe1 P1 88.53(9)
N2 Fe1 P1 89.89(10)
C7 Fe1 P2 87.81(13)
C14 Fe1 P2 88.60(13)
N1 Fe1 P2 91.32(9)
N2 Fe1 P2 90.44(10)
P1 Fe1 P2 179.66(5)
C21 P1 C23 101.0(3)
C21 P1 C22 105.2(4)
C23 P1 C22 99.2(3)
C21 P1 Fe1 116.1(2)
C23 P1 Fe1 117.22(19)
C22 P1 Fe1 115.7(2)
C25 P2 C24 100.8(2)
C25 P2 C26 101.6(2)
C24 P2 C26 102.7(2)
C25 P2 Fe1 117.99(16)
C24 P2 Fe1 115.19(16)
C26 P2 Fe1 116.10(16)
C1 N1 C5 118.0(3)
C1 N1 Fe1 128.5(3)
C5 N1 Fe1 113.4(3)
C20 N2 C16 118.5(4)
C20 N2 Fe1 131.9(3)
C16 N2 Fe1 109.6(3)
N1 C1 C2 123.6(4)
C3 C2 C1 118.5(4)
C4 C3 C2 118.9(4)
C3 C4 C5 119.7(4)
N1 C5 C4 121.2(4)
N1 C5 C6 113.3(4)
C4 C5 C6 125.4(4)
C7 C6 C5 112.5(4)
C8 C7 C6 125.3(4)
C8 C7 Fe1 115.4(3)
C6 C7 Fe1 119.2(3)
C7 C8 C13 114.5(4)
C7 C8 C9 128.4(4)
C13 C8 C9 117.0(4)
C10 C9 C8 117.6(5)
C11 C10 C9 123.3(5)
C12 C11 C10 121.7(5)
C11 C12 C13 121.1(5)
C12 C13 C8 119.3(4)
C12 C13 C14 131.4(4)
C8 C13 C14 109.2(4)
C15 C14 C13 125.7(4)
C15 C14 Fe1 120.2(4)
C13 C14 Fe1 114.0(3)
C14 C15 C16 112.5(4)
N2 C16 C17 121.4(4)
N2 C16 C15 116.9(4)
C17 C16 C15 121.5(4)
C16 C17 C18 117.9(4)
C19 C18 C17 116.0(4)
C20 C19 C18 120.8(5)
N2 C20 C19 125.3(5)
C27 B1 C51 104.3(3)
C27 B1 C35 113.1(3)
C51 B1 C35 111.7(3)
C27 B1 C43 111.9(3)
C51 B1 C43 112.5(3)
C35 B1 C43 103.7(2)
F2 C33 F3 107.0(4)
F2 C33 F1 106.1(5)
F3 C33 F1 103.7(4)
F2 C33 C29 112.2(4)
F3 C33 C29 113.2(4)
F1 C33 C29 113.9(3)
F6 C34 F4 106.3(10)
F6 C34 F5 104.3(11)
F4 C34 F5 108.5(10)
F6 C34 C31 112.6(9)
F4 C34 C31 113.1(10)
F5 C34 C31 111.5(10)
F6' C34' F5' 107.2(16)
F6' C34' F4' 106.6(14)
F5' C34' F4' 102.0(13)
F6' C34' C31 113.6(16)
F5' C34' C31 114.3(13)
F4' C34' C31 112.2(12)
F8 C41 F9 106.4(3)
F8 C41 F7 106.5(3)
F9 C41 F7 105.7(3)
F8 C41 C37 112.5(3)
F9 C41 C37 112.5(3)
F7 C41 C37 112.7(3)
F10 C42 F11 108.6(4)
F10 C42 F12 105.8(4)
F11 C42 F12 103.4(3)
F10 C42 C39 113.5(3)
F11 C42 C39 111.8(3)
F12 C42 C39 113.0(3)
F15 C49 F13 107.3(4)
F15 C49 F14 105.6(3)
F13 C49 F14 105.5(3)
F15 C49 C45 112.1(3)
F13 C49 C45 112.3(3)
F14 C49 C45 113.5(3)
F17 C50 F18 106.4(3)
F17 C50 F16 106.1(3)
F18 C50 F16 105.7(3)
F17 C50 C47 112.8(3)
F18 C50 C47 112.8(3)
F16 C50 C47 112.5(3)
F21 C57 F19 106.5(7)
F21 C57 F20 107.6(6)
F19 C57 F20 104.4(6)
F21 C57 C53 112.5(6)
F19 C57 C53 112.1(6)
F20 C57 C53 113.2(5)
F21' C57' F20' 105.9(16)
F21' C57' F19' 102.0(17)
F20' C57' F19' 107.6(17)
F21' C57' C53 115.3(15)
F20' C57' C53 114.6(14)
F19' C57' C53 110.4(17)
F23 C58 F22 107.6(4)
F23 C58 F24 104.7(3)
F22 C58 F24 104.4(3)
F23 C58 C55 113.7(3)
F22 C58 C55 112.2(3)
F24 C58 C55 113.5(3)
C32 C27 C28 115.4(3)
C32 C27 B1 120.8(3)
C28 C27 B1 123.5(3)
C29 C28 C27 122.1(3)
C30 C29 C28 120.8(4)
C30 C29 C33 119.5(4)
C28 C29 C33 119.7(4)
C31 C30 C29 118.4(3)
C30 C31 C32 120.2(3)
C30 C31 C34' 121.8(6)
C32 C31 C34' 117.7(7)
C30 C31 C34 120.0(6)
C32 C31 C34 119.8(6)
C34' C31 C34 4.5(11)
C31 C32 C27 123.1(3)
C40 C35 C36 115.3(3)
C40 C35 B1 119.5(3)
C36 C35 B1 125.0(3)
C37 C36 C35 122.2(3)
C38 C37 C36 121.2(3)
C38 C37 C41 119.0(3)
C36 C37 C41 119.8(3)
C37 C38 C39 118.2(3)
C38 C39 C40 120.5(3)
C38 C39 C42 120.3(3)
C40 C39 C42 119.2(3)
C39 C40 C35 122.6(3)
C44 C43 C48 115.5(3)
C44 C43 B1 121.1(3)
C48 C43 B1 123.2(3)
C45 C44 C43 122.5(3)
C46 C45 C44 121.0(3)
C46 C45 C49 120.2(3)
C44 C45 C49 118.9(3)
C45 C46 C47 118.0(3)
C46 C47 C48 121.0(3)
C46 C47 C50 119.9(3)
C48 C47 C50 119.1(3)
C47 C48 C43 122.1(3)
C56 C51 C52 115.0(3)
C56 C51 B1 122.6(3)
C52 C51 B1 122.1(3)
C53 C52 C51 122.7(3)
C52 C53 C54 120.7(3)
C52 C53 C57' 116.8(8)
C54 C53 C57' 122.4(8)
C52 C53 C57 120.4(4)
C54 C53 C57 118.9(4)
C57' C53 C57 5.4(10)
C55 C54 C53 118.0(3)
C54 C55 C56 120.8(3)
C54 C55 C58 119.3(3)
C56 C55 C58 119.9(3)
C55 C56 C51 122.7(3)

loop_
_geom_bond_atom_site_label_1
_geom_bond_atom_site_label_2
_geom_bond_distance
Fe1 C7 1.809(4)
Fe1 C14 1.858(4)
Fe1 N1 2.083(3)
Fe1 N2 2.129(4)
Fe1 P1 2.2671(11)
Fe1 P2 2.2725(11)
P1 C21 1.803(6)
P1 C23 1.810(5)
P1 C22 1.819(6)
P2 C25 1.810(4)
P2 C24 1.812(4)
P2 C26 1.813(4)
N1 C1 1.325(5)
N1 C5 1.347(5)
N2 C20 1.291(6)
N2 C16 1.340(5)
C1 C2 1.378(6)
C2 C3 1.377(6)
C3 C4 1.364(6)
C4 C5 1.395(5)
C5 C6 1.459(6)
C6 C7 1.445(6)
C7 C8 1.428(6)
C8 C13 1.436(6)
C8 C9 1.451(7)
C9 C10 1.354(7)
C10 C11 1.340(7)
C11 C12 1.310(7)
C12 C13 1.383(6)
C13 C14 1.494(6)
C14 C15 1.365(7)
C15 C16 1.459(7)
C16 C17 1.411(6)
C17 C18 1.427(7)
C18 C19 1.385(7)
C19 C20 1.323(6)
B1 C27 1.636(5)
B1 C51 1.638(5)
B1 C35 1.644(5)
B1 C43 1.645(5)
C33 F2 1.303(5)
C33 F3 1.317(5)
C33 F1 1.328(5)
C33 C29 1.498(6)
C34 F6 1.309(10)
C34 F4 1.312(10)
C34 F5 1.315(10)
C34 C31 1.507(8)
C34' F6' 1.313(13)
C34' F5' 1.315(13)
C34' F4' 1.321(12)
C34' C31 1.489(13)
C41 F8 1.323(4)
C41 F9 1.325(4)
C41 F7 1.330(5)
C41 C37 1.498(5)
C42 F10 1.311(5)
C42 F11 1.328(5)
C42 F12 1.335(5)
C42 C39 1.498(5)
C49 F15 1.315(4)
C49 F13 1.317(5)
C49 F14 1.326(4)
C49 C45 1.498(5)
C50 F17 1.324(4)
C50 F18 1.326(4)
C50 F16 1.331(4)
C50 C47 1.501(5)
C57 F21 1.300(7)
C57 F19 1.309(8)
C57 F20 1.312(8)
C57 C53 1.505(6)
C57' F21' 1.312(14)
C57' F20' 1.315(14)
C57' F19' 1.320(14)
C57' C53 1.491(16)
C58 F23 1.310(5)
C58 F22 1.315(4)
C58 F24 1.320(4)
C58 C55 1.491(5)
C27 C32 1.393(5)
C27 C28 1.396(5)
C28 C29 1.393(5)
C29 C30 1.383(6)
C30 C31 1.380(6)
C31 C32 1.389(5)
C35 C40 1.399(4)
C35 C36 1.404(4)
C36 C37 1.389(5)
C37 C38 1.373(5)
C38 C39 1.389(5)
C39 C40 1.391(5)
C43 C44 1.397(4)
C43 C48 1.403(4)
C44 C45 1.392(5)
C45 C46 1.380(5)
C46 C47 1.384(4)
C47 C48 1.394(4)
C51 C56 1.399(4)
C51 C52 1.401(4)
C52 C53 1.382(5)
C53 C54 1.388(5)
C54 C55 1.380(5)
C55 C56 1.386(5)
